data_1569416
loop_
_publ_author_name
'Carroll, Robert C.'
'Harrowven, David C.'
'Pearce, James E.'
'Coles, Simon J.'

_publ_section_title
;
 A systematic study of the interplay between guest molecule structure and
 intermolecular interactions in crystalline sponges
;
_journal_issue 4
_journal_name_full IUCrJ
_journal_page_first 497
_journal_page_last 508
_journal_paper_doi 10.1107/S2052252523005146
_journal_volume 10
_journal_year 2023
_chemical_formula_moiety 'C36 H24 I6 N12 Zn3, 0.598(C14 H14 O2), 0.2(C6 H12)'
_chemical_formula_sum 'C45.57 H34.77 I6 N12 O1.2 Zn3'
_chemical_formula_weight 1727.08
_chemical_name_common 'Phenyl Biaryl Alcohol-12-Methoxy (absorbed in crystalline sponge)'
_chemical_name_systematic '2'-methoxy-6'-methyl-[1,1'-biphenyl]-2-ol (absorbed in crystalline sponge)'
_space_group_crystal_system monoclinic
_space_group_IT_number 15
_space_group_name_Hall '-C 2yc'
_space_group_name_H-M_alt 'C 1 2/c 1'
_atom_sites_solution_hydrogens geom
_atom_sites_solution_primary dual
_audit_creation_date 2023-04-04
_audit_creation_method
;
Olex2 1.5
(compiled 2023.03.06 svn.rbb2c1857 for OlexSys, GUI svn.r6748)
;
_cell_angle_alpha 90
_cell_angle_beta 102.979(2)
_cell_angle_gamma 90
_cell_formula_units_Z 8
_cell_length_a 35.3379(7)
_cell_length_b 14.8649(2)
_cell_length_c 31.6259(7)
_cell_measurement_reflns_used 6933
_cell_measurement_temperature 100(2)
_cell_measurement_theta_max 74.7240
_cell_measurement_theta_min 2.8610
_cell_volume 16188.5(5)
_computing_cell_refinement 'CrysAlisPro 1.171.41.89a (Rigaku OD, 2020)'
_computing_data_collection 'CrysAlisPro 1.171.41.89a (Rigaku OD, 2020)'
_computing_data_reduction 'CrysAlisPro 1.171.41.89a (Rigaku OD, 2020)'
_computing_molecular_graphics 'Olex2 1.5 (Dolomanov et al., 2009)'
_computing_publication_material 'Olex2 1.5 (Dolomanov et al., 2009)'
_computing_structure_refinement 'SHELXL 2018/3 (Sheldrick, 2015)'
_computing_structure_solution 'SHELXT 2018/2 (Sheldrick, 2018)'
_diffrn_ambient_temperature 100(2)
_diffrn_detector 'hybrid pixel array detector'
_diffrn_detector_area_resol_mean 10
_diffrn_detector_dtime 0.000
_diffrn_detector_type 'Rigaku, HyPix 6000HE'
_diffrn_measured_fraction_theta_full 0.994
_diffrn_measured_fraction_theta_max 0.993
_diffrn_measurement_details
;
List of Runs (angles in degrees, time in seconds):

  # Type    Start    End  Width  t~exp~   \w     \q     \k     \f   Frames
--------------------------------------------------------------------------
  1  \w   -173.00 -89.00   0.50    2.00    -- -103.00 -16.00 171.00  168
  2  \w    -58.00 -32.00   0.50    2.00    -- -103.00  61.00 -60.00   52
  3  \w    -68.00 -34.00   0.50    2.00    -- -103.00  61.00 -90.00   68
  4  \w   -110.00 -46.00   0.50    2.00    -- -103.00 125.00  60.00  128
  5  \w    120.00 146.00   0.50    2.00    --  101.75  16.00 -19.00   52
  6  \w     75.00 101.00   0.50    2.00    --  101.75 -94.00   0.00   52
  7  \w     31.00  75.00   0.50    2.00    --  101.75 -61.00  30.00   88
  8  \w    110.00 174.00   0.50    2.00    --  101.75   0.00 -60.00  128
  9  \w    108.00 167.00   0.50    2.00    --  101.75   0.00  60.00  118
 10  \w     34.00  90.00   0.50    2.00    --  101.75 -94.00 -30.00  112
 11  \w     38.00  64.00   0.50    2.00    --  101.75 -94.00 -90.00   52
 12  \w     34.00  62.00   0.50    2.00    --  101.75 -61.00   0.00   56
 13  \w     38.00  64.00   0.50    2.00    --  101.75 -94.00-180.00   52
 14  \w     72.00  97.00   0.50    2.00    --  101.75 -94.00-180.00   50
 15  \w     31.00  56.00   0.50    2.00    --  101.75 -94.00   0.00   50
 16  \w    -11.00  15.00   0.50    0.50    --  -46.64  16.00 -19.00   52
 17  \w   -115.00 -35.00   0.50    0.50    --  -46.64 -16.00 171.00  160
 18  \w     38.00 120.00   0.50    0.50    --   46.64  16.00 -19.00  164
 19  \w    -28.00  -3.00   0.50    0.50    --   46.64 -16.00 171.00   50
 20  \w     -7.00  27.00   0.50    0.50    --  -46.64  19.00 120.00   68
 21  \w     28.00  92.00   0.50    0.50    --   46.64-125.00  30.00  128
;
_diffrn_measurement_device 'four-circle diffractometer'
_diffrn_measurement_device_details 'Rigaku Oxford Difffraction, UG2 \k goniometer'
_diffrn_measurement_device_type
'Rigaku 007HF equipped with Varimax confocal mirrors and a UG2 goniometer and HyPix 6000HE detector'
_diffrn_measurement_method 'profile data from \w-scans'
_diffrn_measurement_specimen_support 'MiTeGen loops'
_diffrn_orient_matrix_type 'CrysAlisPro convention (1999,Acta A55,543-557)'
_diffrn_orient_matrix_UB_11 0.0212220000
_diffrn_orient_matrix_UB_12 -0.0053801000
_diffrn_orient_matrix_UB_13 0.0481446000
_diffrn_orient_matrix_UB_21 -0.0387437000
_diffrn_orient_matrix_UB_22 -0.0213048000
_diffrn_orient_matrix_UB_23 0.0124581000
_diffrn_orient_matrix_UB_31 0.0070336000
_diffrn_orient_matrix_UB_32 -0.1012869000
_diffrn_orient_matrix_UB_33 -0.0051531000
_diffrn_radiation_collimation 0.3
_diffrn_radiation_monochromator 'Varimax focusing mirrors'
_diffrn_radiation_probe x-ray
_diffrn_radiation_type 'Cu K\a'
_diffrn_radiation_wavelength 1.54184
_diffrn_reflns_av_R_equivalents 0.0223
_diffrn_reflns_av_unetI/netI 0.0222
_diffrn_reflns_Laue_measured_fraction_full 0.994
_diffrn_reflns_Laue_measured_fraction_max 0.993
_diffrn_reflns_limit_h_max 42
_diffrn_reflns_limit_h_min -42
_diffrn_reflns_limit_k_max 9
_diffrn_reflns_limit_k_min -17
_diffrn_reflns_limit_l_max 38
_diffrn_reflns_limit_l_min -38
_diffrn_reflns_number 48192
_diffrn_reflns_point_group_measured_fraction_full 0.994
_diffrn_reflns_point_group_measured_fraction_max 0.993
_diffrn_reflns_theta_full 67.684
_diffrn_reflns_theta_max 68.247
_diffrn_reflns_theta_min 2.868
_diffrn_source 'Rotating anode'
_diffrn_source_current 30.0
_diffrn_source_power 1.2
_diffrn_source_target Cu
_diffrn_source_type 'Rigaku 007 HF'
_diffrn_source_voltage 40.0
_exptl_absorpt_coefficient_mu 19.255
_exptl_absorpt_correction_T_max 0.350
_exptl_absorpt_correction_T_min 0.117
_exptl_absorpt_correction_type analytical
_exptl_absorpt_process_details
;
CrysAlisPro 1.171.41.89a (Rigaku Oxford Diffraction, 2020)
Analytical numeric absorption correction using a multifaceted crystal
model based on expressions derived by R.C. Clark & J.S. Reid.
(Clark, R. C. & Reid, J. S. (1995). Acta Cryst. A51, 887-897)
Empirical absorption correction using spherical harmonics,
implemented in SCALE3 ABSPACK scaling algorithm.
;
_exptl_crystal_colour colourless
_exptl_crystal_colour_primary colourless
_exptl_crystal_density_diffrn 1.417
_exptl_crystal_description block
_exptl_crystal_F_000 6478
_exptl_crystal_size_max 0.21
_exptl_crystal_size_mid 0.15
_exptl_crystal_size_min 0.07
_refine_diff_density_max 1.171
_refine_diff_density_min -0.864
_refine_diff_density_rms 0.191
_refine_ls_extinction_method none
_refine_ls_goodness_of_fit_ref 1.045
_refine_ls_hydrogen_treatment constr
_refine_ls_matrix_type full
_refine_ls_number_parameters 894
_refine_ls_number_reflns 14718
_refine_ls_number_restraints 314
_refine_ls_restrained_S_all 1.039
_refine_ls_R_factor_all 0.0694
_refine_ls_R_factor_gt 0.0637
_refine_ls_shift/su_max 0.001
_refine_ls_shift/su_mean 0.000
_refine_ls_structure_factor_coef Fsqd
_refine_ls_weighting_details 'w=1/[\s^2^(Fo^2^)+(0.1441P)^2^+38.3580P] where P=(Fo^2^+2Fc^2^)/3'
_refine_ls_weighting_scheme calc
_refine_ls_wR_factor_gt 0.2014
_refine_ls_wR_factor_ref 0.2097
_reflns_Friedel_coverage 0.000
_reflns_number_gt 12644
_reflns_number_total 14718
_reflns_threshold_expression 'I > 2\s(I)'
_cod_data_source_file lt5059.cif
_cod_data_source_block PBA-12-Methoxy_CrystallineSponge
_cod_original_formula_sum 'C45.57 H34.77 I6 N12 O1.20 Zn3'
_cod_database_code 1569416
_shelx_shelxl_version_number 2018/3
_chemical_oxdiff_formula '(Zn3 I6 N12 H24 C36) (C14 H14 O2)2 (C6 H12)3'
_chemical_oxdiff_usercomment 'Methoxy Biaryl Alcohol'
_shelx_space_group_comment
;
The symmetry employed for this shelxl refinement is uniquely defined
by the following loop, which should always be used as a source of
symmetry information in preference to the above space-group names.
They are only intended as comments.
;
_shelx_estimated_absorpt_t_max 0.346
_shelx_estimated_absorpt_t_min 0.107
_olex2_refinement_description
;
1. Fixed Uiso
 At 1.2 times of:
  All C(H) groups, All C(H,H) groups
 At 1.5 times of:
  All C(H,H,H) groups, All O(H) groups
2. Restrained distances
 C5B-O1B
 1.38 with sigma of 0.02
 O2B-C14B
 1.43 with sigma of 0.02
 O2B-C12B
 1.43 with sigma of 0.02
 C808-C809 = C808-C807 = C809-C810 = C810-C811 = C811-C812 = C812-C807
 1.54 with sigma of 0.02
 C806-C801 = C806-C805 = C801-C802 = C802-C803 = C803-C804 = C804-C805
 1.54 with sigma of 0.02
 C9B-C13B
 2.5 with sigma of 0.04
 C7B-C13B
 2.5 with sigma of 0.04
 C4B-O1B
 2.3 with sigma of 0.04
 O1B-C6B
 2.3 with sigma of 0.04
 C806-C802 = C806-C804 = C801-C803 = C802-C804 = C803-C805
 2.54 with sigma of 0.04
 C808-C810 = C808-C812 = C809-C811 = C810-C812 = C811-C807
 2.54 with sigma of 0.04
 C808-C809 \\sim C809-C810 \\sim C810-C811 \\sim C811-C812 \\sim C812-C807
\\sim C807-C808
 with sigma of 0.02
 C806-C801 \\sim C801-C802 \\sim C802-C803 \\sim C803-C804 \\sim C804-C805
\\sim C805-C806
 with sigma of 0.02
 C808-C812 \\sim C810-C812 \\sim C809-C807 \\sim C809-C811 \\sim C811-C807
\\sim C808-C810
 with sigma of 0.04
 C806-C804 \\sim C802-C804 \\sim C801-C805 \\sim C801-C803 \\sim C803-C805
\\sim C806-C802
 with sigma of 0.04
 Zn33-N312 \\sim Zn43-N312
 with sigma of 0.02
 I306-I305 \\sim I406-I405
 with sigma of 0.04
 I306-N312 \\sim I406-N312
 with sigma of 0.04
 I306-Zn33 \\sim I406-Zn43
 with sigma of 0.02
 I305-N312 \\sim I405-N312
 with sigma of 0.04
 I305-Zn33 \\sim I405-Zn43
 with sigma of 0.02
3. Restrained angles
 C13B-C8B-C9B
 fixed at 120 with sigma of 0.02
 C7B-C8B-C13B
 fixed at 120 with sigma of 0.02
4. Restrained planarity
 C4B, C5B, C6B, O1B
 with sigma of 0.05
5. Uiso/Uaniso restraints and constraints
C12A \\sim O2A \\sim C14A \\sim C7A \\sim C11A \\sim C4A \\sim C8A \\sim C10A
\\sim C5A \\sim C3A \\sim C13A \\sim C9A \\sim C6A \\sim O1A \\sim C2A \\sim
C1A: within 1.7A with sigma of 0.04 and sigma for terminal atoms of 0.08 within
1.7A
C806 \\sim C801 \\sim C802 \\sim C803 \\sim C804 \\sim C805: within 2A with
sigma of 0.04 and sigma for terminal atoms of 0.08 within 2A
C7B \\sim C5B \\sim C6B \\sim C4B \\sim O1B \\sim C1B \\sim C3B \\sim C2B \\sim
C8B \\sim C12B \\sim C9B \\sim C13B \\sim C11B \\sim C10B \\sim O2B \\sim C14B:
within 1.7A with sigma of 0.04 and sigma for terminal atoms of 0.08 within 1.7A
C808 \\sim C809 \\sim C810 \\sim C811 \\sim C812 \\sim C807: within 2A with
sigma of 0.04 and sigma for terminal atoms of 0.08 within 2A
6. Rigid body (RIGU) restrains
 C806, C801, C802, C803, C804, C805
 with sigma for 1-2 distances of 0.004 and sigma for 1-3 distances of 0.004
 C808, C809, C810, C811, C812, C807
 with sigma for 1-2 distances of 0.004 and sigma for 1-3 distances of 0.004
7. Others
 1*[Sof(I301)+Sof(I302)+Sof(Zn31)]+1*[Sof(I402)+Sof(Zn41)+Sof(I401)]+1*
 [Sof(I502)+Sof(I501)+Sof(Zn51)]+1*[Sof(I602)+Sof(I601)+Sof(Zn61)]=1 with esd
 of 0.00001
 1*[Sof(I306)+Sof(I305)+Sof(Zn33)]+1*[Sof(I405)+Sof(Zn43)+Sof(I406)]+1*
 [Sof(I506)+Sof(I505)+Sof(Zn53)]=1 with esd of 0.00001
 Sof(I403)=1-FVAR(1)
 Sof(I303)=FVAR(1)
 Sof(I301)=Sof(I302)=Sof(Zn31)=FVAR(2)
 Sof(I402)=Sof(Zn41)=Sof(I401)=FVAR(3)
 Sof(I502)=Sof(I501)=Sof(Zn51)=FVAR(4)
 Sof(I602)=Sof(I601)=Sof(Zn61)=FVAR(5)
 Sof(I306)=Sof(I305)=Sof(Zn33)=FVAR(6)
 Sof(I405)=Sof(Zn43)=Sof(I406)=FVAR(7)
 Sof(I506)=Sof(I505)=Sof(Zn53)=FVAR(8)
 Fixed Sof: O2A(0.33203) C3A(0.33203) H3A(0.33203) C2A(0.33203) H2A(0.33203)
 C1A(0.33203) H1A(0.33203) C6A(0.33203) H6A(0.33203) C5A(0.33203) C4A(0.33203)
 C13A(0.33203) H13A(0.33203) H13B(0.33203) H13C(0.33203) C14A(0.33203)
 H14A(0.33203) H14B(0.33203) H14C(0.33203) C9A(0.33203) H9A(0.33203)
 C8A(0.33203) C7A(0.33203) C12A(0.33203) C11A(0.33203) H11A(0.33203)
 C10A(0.33203) H10A(0.33203) O1A(0.33203) H1AA(0.33203) C5B(0.26573)
 C6B(0.26573) H6B(0.26573) C1B(0.26573) H1B(0.26573) C2B(0.26573) H2B(0.26573)
 C3B(0.26573) H3B(0.26573) C4B(0.26573) C8B(0.26573) C9B(0.26573) H9B(0.26573)
 C10B(0.26573) H10B(0.26573) C11B(0.26573) H11B(0.26573) C12B(0.26573)
 C7B(0.26573) O1B(0.26573) H1BA(0.26573) C13B(0.26573) H13D(0.26573)
 H13E(0.26573) H13F(0.26573) O2B(0.26573) C14B(0.26573) H14D(0.26573)
 H14E(0.26573) H14F(0.26573) C808(0.1) H80A(0.1) H80B(0.1) C809(0.1) H80C(0.1)
 H80D(0.1) C810(0.1) H81A(0.1) H81B(0.1) C811(0.1) H81C(0.1) H81D(0.1)
 C812(0.1) H81E(0.1) H81F(0.1) C807(0.1) H80E(0.1) H80F(0.1) C806(0.1)
 H80G(0.1) H80H(0.1) C801(0.1) H80I(0.1) H80J(0.1) C802(0.1) H80K(0.1)
 H80L(0.1) C803(0.1) H80M(0.1) H80N(0.1) C804(0.1) H80O(0.1) H80P(0.1)
 C805(0.1) H80Q(0.1) H80R(0.1)
 Fixed Uiso: I506(0.08) I505(0.08) Zn53(0.08) C808(0.08) C809(0.08) C810(0.08)
 C811(0.08) C812(0.08) C807(0.08) C806(0.08) C801(0.08) C802(0.08) C803(0.08)
 C804(0.08) C805(0.08)
8.a Secondary CH2 refined with riding coordinates:
 C808(H80A,H80B), C809(H80C,H80D), C810(H81A,H81B), C811(H81C,H81D), C812(H81E,
 H81F), C807(H80E,H80F), C806(H80G,H80H), C801(H80I,H80J), C802(H80K,H80L),
 C803(H80M,H80N), C804(H80O,H80P), C805(H80Q,H80R)
8.b Aromatic/amide H refined with riding coordinates:
 C304(H304), C328(H328), C314(H314), C305(H305), C320(H320), C315(H315),
 C329(H329), C319(H319), C335(H335), C311(H311), C331(H331), C302(H302),
 C330(H330), C313(H313), C336(H336), C310(H310), C312(H312), C317(H317),
 C301(H301), C318(H318), C333(H333), C332(H332), C322(H322), C323(H323),
 C3A(H3A), C2A(H2A), C1A(H1A), C6A(H6A), C9A(H9A), C11A(H11A), C10A(H10A),
 C6B(H6B), C1B(H1B), C2B(H2B), C3B(H3B), C9B(H9B), C10B(H10B), C11B(H11B)
8.c Fitted hexagon refined as free rotating group:
 C3A(C2A,C1A,C6A,C5A,C4A), C9A(C8A,C7A,C12A,C11A,C10A), C5B(C6B,C1B,C2B,C3B,
 C4B), C8B(C9B,C10B,C11B,C12B,C7B)
8.d Tetrahedral OH refined with everything fixed:
 O1A(H1AA), O1B(H1BA)
8.e Idealised Me refined with everything fixed:
 C13A(H13A,H13B,H13C), C14A(H14A,H14B,H14C), C13B(H13D,H13E,H13F), C14B(H14D,
 H14E,H14F)
;
_olex2_date_sample_data_collection 2021-09-13
_olex2_date_sample_submission 2021-09-13
_olex2_submission_original_sample_id 'Phenyl Biaryl Alcohol-12-Methoxy'
_olex2_submission_special_instructions 'No special instructions were received'
_oxdiff_exptl_absorpt_empirical_details
;
Empirical correction (ABSPACK) includes:
- Absorption correction using spherical harmonics
- Frame scaling
- Detector area scaling
- B-factor correction
;
_oxdiff_exptl_absorpt_empirical_full_max 2.684
_oxdiff_exptl_absorpt_empirical_full_min 0.519

loop_
_space_group_symop_operation_xyz
'x, y, z'
'-x, y, -z+1/2'
'x+1/2, y+1/2, z'
'-x+1/2, y+1/2, -z+1/2'
'-x, -y, -z'
'x, -y, z-1/2'
'-x+1/2, -y+1/2, -z'
'x+1/2, -y+1/2, z-1/2'

loop_
_atom_site_label
_atom_site_type_symbol
_atom_site_fract_x
_atom_site_fract_y
_atom_site_fract_z
_atom_site_U_iso_or_equiv
_atom_site_adp_type
_atom_site_occupancy
_atom_site_site_symmetry_order
_atom_site_calc_flag
_atom_site_refinement_flags_posn
_atom_site_refinement_flags_adp
_atom_site_refinement_flags_occupancy
_atom_site_disorder_assembly
_atom_site_disorder_group
I303 I 0.39657(10) 0.7429(2) 0.39751(8) 0.0869(8) Uani 0.63(3) 1 d . . P A 1
I304 I 0.35753(2) 0.59113(5) 0.50538(2) 0.0995(2) Uani 1 1 d . . . . .
I301 I 0.01674(5) 0.63595(14) 0.13209(6) 0.0815(4) Uani 0.604(3) 1 d . . P B 4
I302 I 0.10936(4) 0.74407(9) 0.07109(5) 0.0770(4) Uani 0.604(3) 1 d . . P B 4
I306 I 0.73483(9) 0.26379(18) 0.29919(10) 0.0853(6) Uani 0.600(3) 1 d D . P C 9
I305 I 0.62520(8) 0.3326(2) 0.20466(10) 0.1086(6) Uani 0.600(3) 1 d D . P C 9
Zn32 Zn 0.37899(2) 0.59616(6) 0.43397(3) 0.0723(3) Uani 1 1 d . . . . .
Zn31 Zn 0.07580(13) 0.6164(3) 0.10083(12) 0.0515(6) Uani 0.604(3) 1 d . . P B 4
Zn33 Zn 0.67283(13) 0.3533(4) 0.27746(16) 0.0703(8) Uani 0.600(3) 1 d D . P C 9
N302 N 0.22276(13) 0.4466(3) 0.27196(14) 0.0519(10) Uani 1 1 d . . . . .
N303 N 0.18350(13) 0.3185(3) 0.25110(15) 0.0552(10) Uani 1 1 d . . . . .
N309 N 0.52567(14) 0.2695(3) 0.47070(15) 0.0572(11) Uani 1 1 d . . . . .
N304 N 0.23870(14) 0.3076(3) 0.30914(15) 0.0588(11) Uani 1 1 d . . . . .
N310 N 0.57703(14) 0.2180(3) 0.44012(16) 0.0592(11) Uani 1 1 d . . . . .
N308 N 0.54179(15) 0.3488(3) 0.41211(17) 0.0645(12) Uani 1 1 d . . . . .
N306 N 0.33691(15) 0.5303(3) 0.38931(18) 0.0665(13) Uani 1 1 d . . . . .
N311 N 0.56654(17) -0.0155(3) 0.55260(17) 0.0676(13) Uani 1 1 d . . . . .
N305 N 0.18629(18) -0.0095(4) 0.2825(2) 0.0728(14) Uani 1 1 d . . . . .
N307 N 0.42592(15) 0.5127(4) 0.43895(19) 0.0712(14) Uani 1 1 d . . . . .
N301 N 0.11842(19) 0.5508(3) 0.14594(17) 0.0784(17) Uani 1 1 d . . . . .
C306 C 0.19282(16) 0.4045(3) 0.24747(18) 0.0543(12) Uani 1 1 d . . . . .
N312 N 0.6433(2) 0.3339(4) 0.3259(2) 0.0835(16) Uani 1 1 d D . . . .
C324 C 0.52067(17) 0.3353(4) 0.44177(18) 0.0594(13) Uani 1 1 d . . . . .
C325 C 0.55402(16) 0.2110(4) 0.46701(17) 0.0559(12) Uani 1 1 d . . . . .
C303 C 0.16695(17) 0.4570(4) 0.21223(17) 0.0588(13) Uani 1 1 d . . . . .
C327 C 0.55771(17) 0.1302(4) 0.49643(18) 0.0601(14) Uani 1 1 d . . . . .
C307 C 0.20857(16) 0.2732(4) 0.28148(18) 0.0554(12) Uani 1 1 d . . . . .
C308 C 0.24427(16) 0.3950(3) 0.30315(18) 0.0529(12) Uani 1 1 d . . . . .
C316 C 0.27731(16) 0.4418(4) 0.33301(18) 0.0561(12) Uani 1 1 d . . . . .
C326 C 0.57041(18) 0.2894(4) 0.4137(2) 0.0620(13) Uani 1 1 d . . . . .
C304 C 0.17377(19) 0.5458(4) 0.20485(19) 0.0662(15) Uani 1 1 d . . . . .
H304 H 0.195204 0.576357 0.222523 0.079 Uiso 1 1 calc R U . . .
C321 C 0.48839(17) 0.3981(4) 0.4416(2) 0.0633(14) Uani 1 1 d . . . . .
C309 C 0.20077(17) 0.1747(4) 0.28323(19) 0.0572(12) Uani 1 1 d . . . . .
C328 C 0.53082(17) 0.1115(4) 0.5211(2) 0.0617(14) Uani 1 1 d . . . . .
H328 H 0.508854 0.149365 0.519368 0.074 Uiso 1 1 calc R U . . .
C314 C 0.31423(17) 0.5721(4) 0.3555(2) 0.0664(15) Uani 1 1 d . . . . .
H314 H 0.318949 0.633901 0.351010 0.080 Uiso 1 1 calc R U . . .
C305 C 0.1488(2) 0.5904(4) 0.1711(2) 0.0744(18) Uani 1 1 d . . . . .
H305 H 0.153816 0.651699 0.165899 0.089 Uiso 1 1 calc R U . . .
C320 C 0.47130(19) 0.4053(5) 0.4757(2) 0.0704(16) Uani 1 1 d . . . . .
H320 H 0.480732 0.370858 0.501209 0.084 Uiso 1 1 calc R U . . .
C315 C 0.28473(18) 0.5304(4) 0.3274(2) 0.0694(16) Uani 1 1 d . . . . .
H315 H 0.269323 0.562936 0.303839 0.083 Uiso 1 1 calc R U . . .
C329 C 0.53614(18) 0.0378(4) 0.5482(2) 0.0646(14) Uani 1 1 d . . . . .
H329 H 0.517134 0.024909 0.564344 0.078 Uiso 1 1 calc R U . . .
C334 C 0.5955(2) 0.3040(4) 0.3828(2) 0.0723(16) Uani 1 1 d . . . . .
C319 C 0.44005(19) 0.4628(5) 0.4734(2) 0.0708(16) Uani 1 1 d . . . . .
H319 H 0.428321 0.466453 0.497565 0.085 Uiso 1 1 calc R U . . .
C335 C 0.6306(2) 0.2595(5) 0.3878(3) 0.0769(17) Uani 1 1 d . . . . .
H335 H 0.638641 0.217322 0.410594 0.092 Uiso 1 1 calc R U . . .
C311 C 0.1620(3) 0.0458(5) 0.2584(3) 0.091(2) Uani 1 1 d . . . . .
H311 H 0.139077 0.021502 0.240557 0.109 Uiso 1 1 calc R U . . .
C331 C 0.5892(2) 0.0731(6) 0.5001(3) 0.086(2) Uani 1 1 d . . . . .
H331 H 0.607979 0.082375 0.483225 0.103 Uiso 1 1 calc R U . . .
C302 C 0.1348(3) 0.4157(4) 0.1863(3) 0.103(3) Uani 1 1 d . . . . .
H302 H 0.129008 0.354513 0.190900 0.123 Uiso 1 1 calc R U . . .
C330 C 0.5926(3) 0.0005(5) 0.5295(3) 0.090(2) Uani 1 1 d . . . . .
H330 H 0.614436 -0.038209 0.532846 0.109 Uiso 1 1 calc R U . . .
C313 C 0.2259(2) 0.1171(4) 0.3099(3) 0.0796(19) Uani 1 1 d . . . . .
H313 H 0.248559 0.139467 0.329176 0.096 Uiso 1 1 calc R U . . .
C336 C 0.6536(2) 0.2774(5) 0.3589(3) 0.0811(19) Uani 1 1 d . . . . .
H336 H 0.678015 0.247897 0.362819 0.097 Uiso 1 1 calc R U . . .
C310 C 0.1677(2) 0.1373(5) 0.2572(2) 0.085(2) Uani 1 1 d . . . . .
H310 H 0.149069 0.174313 0.238799 0.102 Uiso 1 1 calc R U . . .
C312 C 0.2175(2) 0.0249(5) 0.3081(3) 0.089(2) Uani 1 1 d . . . . .
H312 H 0.235104 -0.014709 0.326178 0.106 Uiso 1 1 calc R U . . .
C317 C 0.3007(3) 0.3977(4) 0.3668(3) 0.105(3) Uani 1 1 d . . . . .
H317 H 0.296995 0.335371 0.371236 0.126 Uiso 1 1 calc R U . . .
C301 C 0.1117(3) 0.4650(5) 0.1540(3) 0.122(4) Uani 1 1 d . . . . .
H301 H 0.089667 0.436476 0.136415 0.146 Uiso 1 1 calc R U . . .
C318 C 0.3297(3) 0.4442(5) 0.3944(3) 0.119(4) Uani 1 1 d . . . . .
H318 H 0.345351 0.412959 0.418247 0.143 Uiso 1 1 calc R U . . .
C333 C 0.5844(3) 0.3609(8) 0.3480(3) 0.108(3) Uani 1 1 d . . . . .
H333 H 0.559823 0.389711 0.342706 0.130 Uiso 1 1 calc R U . . .
C332 C 0.6089(4) 0.3757(8) 0.3211(4) 0.118(4) Uani 1 1 d . . . . .
H332 H 0.601389 0.417345 0.297909 0.142 Uiso 1 1 calc R U . . .
C322 C 0.4737(4) 0.4498(9) 0.4052(3) 0.136(5) Uani 1 1 d . . . . .
H322 H 0.485087 0.447781 0.380740 0.164 Uiso 1 1 calc R U . . .
C323 C 0.4422(4) 0.5045(9) 0.4054(3) 0.136(5) Uani 1 1 d . . . . .
H323 H 0.431607 0.538108 0.379929 0.163 Uiso 1 1 calc R U . . .
I403 I 0.3923(2) 0.7332(5) 0.4010(3) 0.132(3) Uani 0.37(3) 1 d . . P A 2
O2A O 0.2153(4) 0.6244(11) 0.4083(5) 0.080(4) Uani 0.332 1 d . U P D 1
C3A C 0.1560(3) 0.5639(8) 0.3178(4) 0.067(4) Uani 0.332 1 d G U P D 1
H3A H 0.179393 0.564467 0.307692 0.081 Uiso 0.332 1 calc R U P D 1
C2A C 0.1223(4) 0.6010(9) 0.2925(4) 0.083(6) Uani 0.332 1 d G U P D 1
H2A H 0.122688 0.626852 0.265131 0.100 Uiso 0.332 1 calc R U P D 1
C1A C 0.0881(3) 0.6002(9) 0.3073(5) 0.109(9) Uani 0.332 1 d G U P D 1
H1A H 0.065128 0.625528 0.290009 0.131 Uiso 0.332 1 calc R U P D 1
C6A C 0.0876(3) 0.5624(10) 0.3473(6) 0.088(6) Uani 0.332 1 d G U P D 1
H6A H 0.064273 0.561819 0.357447 0.106 Uiso 0.332 1 calc R U P D 1
C5A C 0.1213(4) 0.5253(9) 0.3726(4) 0.083(6) Uani 0.332 1 d G U P D 1
C4A C 0.1555(3) 0.5261(8) 0.3579(4) 0.060(4) Uani 0.332 1 d G U P D 1
C13A C 0.1658(10) 0.3289(19) 0.3618(11) 0.108(9) Uani 0.332 1 d . U P D 1
H13A H 0.177496 0.295999 0.341040 0.162 Uiso 0.332 1 calc . U P E 1
H13B H 0.143788 0.364401 0.345993 0.162 Uiso 0.332 1 calc . U P F 1
H13C H 0.156853 0.286107 0.380957 0.162 Uiso 0.332 1 calc . U P G 1
C14A C 0.2440(7) 0.678(2) 0.4341(9) 0.097(7) Uani 0.332 1 d . U P D 1
H14A H 0.256281 0.715742 0.415421 0.146 Uiso 0.332 1 calc . U P H 1
H14B H 0.263604 0.640054 0.452350 0.146 Uiso 0.332 1 calc . U P I 1
H14C H 0.232077 0.717252 0.452538 0.146 Uiso 0.332 1 calc . U P J 1
C9A C 0.2278(5) 0.3500(8) 0.4138(6) 0.097(7) Uani 0.332 1 d G U P D 1
H9A H 0.230219 0.286343 0.415087 0.116 Uiso 0.332 1 calc R U P D 1
C8A C 0.1950(4) 0.3893(8) 0.3878(5) 0.075(5) Uani 0.332 1 d G U P D 1
C7A C 0.1914(3) 0.4825(8) 0.3859(4) 0.067(4) Uani 0.332 1 d G U P D 1
C12A C 0.2207(4) 0.5362(8) 0.4099(5) 0.072(5) Uani 0.332 1 d G U P D 1
C11A C 0.2535(3) 0.4969(12) 0.4358(5) 0.095(7) Uani 0.332 1 d G U P D 1
H11A H 0.273542 0.533638 0.452195 0.114 Uiso 0.332 1 calc R U P D 1
C10A C 0.2571(4) 0.4038(12) 0.4377(5) 0.114(8) Uani 0.332 1 d G U P D 1
H10A H 0.279503 0.376873 0.455465 0.137 Uiso 0.332 1 calc R U P D 1
O1A O 0.1174(7) 0.4909(14) 0.4109(9) 0.129(8) Uani 0.332 1 d . U P D 1
H1AA H 0.138806 0.493166 0.428881 0.194 Uiso 0.332 1 calc . U P K 1
C5B C 0.3030(4) 0.0378(10) 0.4243(5) 0.081(7) Uani 0.2657 1 d DG U P L -1
C6B C 0.3049(4) -0.0487(11) 0.4081(4) 0.077(6) Uani 0.2657 1 d DG U P L -1
H6B H 0.303257 -0.057561 0.378043 0.093 Uiso 0.2657 1 calc R U P L -1
C1B C 0.3090(4) -0.1221(9) 0.4360(5) 0.067(5) Uani 0.2657 1 d G U P L -1
H1B H 0.310293 -0.181182 0.424971 0.080 Uiso 0.2657 1 calc R U P L -1
C2B C 0.3114(4) -0.1091(11) 0.4801(5) 0.080(6) Uani 0.2657 1 d G U P L -1
H2B H 0.314258 -0.159247 0.499107 0.096 Uiso 0.2657 1 calc R U P L -1
C3B C 0.3096(4) -0.0226(13) 0.4962(4) 0.078(6) Uani 0.2657 1 d G U P L -1
H3B H 0.311185 -0.013693 0.526314 0.094 Uiso 0.2657 1 calc R U P L -1
C4B C 0.3054(4) 0.0508(10) 0.4683(5) 0.087(7) Uani 0.2657 1 d DG U P L -1
C8B C 0.2678(6) 0.203(2) 0.4685(10) 0.147(13) Uani 0.2657 1 d G U P L -1
C9B C 0.2656(8) 0.293(2) 0.4806(12) 0.170(15) Uani 0.2657 1 d DG U P L -1
H9B H 0.242120 0.325460 0.470950 0.204 Uiso 0.2657 1 calc R U P L -1
C10B C 0.2977(10) 0.3342(17) 0.5068(12) 0.174(16) Uani 0.2657 1 d G U P L -1
H10B H 0.296171 0.395349 0.515041 0.209 Uiso 0.2657 1 calc R U P L -1
C11B C 0.3320(8) 0.286(2) 0.5208(10) 0.138(12) Uani 0.2657 1 d G U P L -1
H11B H 0.353921 0.314735 0.538749 0.165 Uiso 0.2657 1 calc R U P L -1
C12B C 0.3342(6) 0.1970(19) 0.5087(8) 0.124(10) Uani 0.2657 1 d DG U P L -1
C7B C 0.3021(7) 0.1554(16) 0.4825(9) 0.107(9) Uani 0.2657 1 d DG U P L -1
O1B O 0.3038(6) 0.1018(14) 0.3949(6) 0.125(10) Uani 0.2657 1 d D U P L -1
H1BA H 0.300310 0.078418 0.370132 0.188 Uiso 0.2657 1 calc . U P M -1
C13B C 0.2323(12) 0.166(4) 0.438(2) 0.20(3) Uani 0.2657 1 d D U P L -1
H13D H 0.208888 0.186411 0.446560 0.299 Uiso 0.2657 1 calc . U P N -1
H13E H 0.233338 0.100322 0.438049 0.299 Uiso 0.2657 1 calc . U P O -1
H13F H 0.231664 0.187773 0.408172 0.299 Uiso 0.2657 1 calc . U P P -1
I402 I 0.12355(16) 0.73203(18) 0.05813(10) 0.1243(16) Uani 0.346(3) 1 d . . P B 5
Zn41 Zn 0.0863(2) 0.6207(5) 0.0916(2) 0.077(3) Uani 0.346(3) 1 d . . P B 5
I401 I 0.02830(13) 0.6525(3) 0.12408(12) 0.1201(16) Uani 0.346(3) 1 d . . P B 5
I502 I 0.1592(7) 0.7030(14) 0.0587(6) 0.071(6) Uiso 0.0238(15) 1 d . . P B 6
I501 I 0.0518(6) 0.6961(14) 0.0957(7) 0.075(6) Uiso 0.0238(15) 1 d . . P B 6
Zn51 Zn 0.1112(15) 0.615(2) 0.0857(10) 0.033(7) Uiso 0.0238(15) 1 d . . P B 6
I602 I 0.1824(5) 0.6786(12) 0.0613(5) 0.074(5) Uiso 0.0270(16) 1 d . . P B 7
I601 I 0.0697(8) 0.723(2) 0.0832(9) 0.110(8) Uiso 0.0270(16) 1 d . . P B 7
Zn61 Zn 0.1233(11) 0.6181(18) 0.0791(9) 0.048(8) Uiso 0.0270(16) 1 d . . P B 7
I405 I 0.63991(19) 0.3184(3) 0.20712(17) 0.148(2) Uani 0.371(3) 1 d D . P C 10
Zn43 Zn 0.6812(3) 0.3521(5) 0.2846(3) 0.105(3) Uani 0.371(3) 1 d D . P C 10
I406 I 0.74565(15) 0.2780(3) 0.31365(17) 0.0981(15) Uani 0.371(3) 1 d D . P C 10
I506 I 0.7664(6) 0.2975(14) 0.3457(7) 0.080 Uiso 0.0289(9) 1 d . U P C 11
I505 I 0.6802(5) 0.2887(12) 0.2337(6) 0.080 Uiso 0.0289(9) 1 d . U P C 11
Zn53 Zn 0.7113(11) 0.350(3) 0.3170(13) 0.080 Uiso 0.0289(9) 1 d . U P C 11
O2B O 0.3668(7) 0.1396(17) 0.5229(8) 0.122(8) Uani 0.2657 1 d D U P L -1
C14B C 0.4025(10) 0.183(4) 0.5443(12) 0.132(15) Uani 0.2657 1 d D U P L -1
H14D H 0.415659 0.206328 0.522519 0.198 Uiso 0.2657 1 calc . U P Q -1
H14E H 0.419340 0.138788 0.562644 0.198 Uiso 0.2657 1 calc . U P R -1
H14F H 0.396755 0.232175 0.562377 0.198 Uiso 0.2657 1 calc . U P S -1
C808 C 0.5868(13) 0.668(4) 0.4382(15) 0.080 Uiso 0.1 1 d D U P T 3
H80A H 0.592603 0.633516 0.465701 0.096 Uiso 0.1 1 calc R U P T 3
H80B H 0.608639 0.709765 0.438676 0.096 Uiso 0.1 1 calc R U P T 3
C809 C 0.5498(15) 0.723(4) 0.4362(16) 0.080 Uiso 0.1 1 d D U P T 3
H80C H 0.555016 0.786962 0.430833 0.096 Uiso 0.1 1 calc R U P T 3
H80D H 0.542290 0.719191 0.464465 0.096 Uiso 0.1 1 calc R U P T 3
C810 C 0.5160(11) 0.690(5) 0.4003(15) 0.080 Uiso 0.1 1 d D U P T 3
H81A H 0.493150 0.728903 0.399068 0.096 Uiso 0.1 1 calc R U P T 3
H81B H 0.508850 0.627902 0.407265 0.096 Uiso 0.1 1 calc R U P T 3
C811 C 0.5267(15) 0.690(5) 0.3558(12) 0.080 Uiso 0.1 1 d D U P T 3
H81C H 0.527733 0.752470 0.345923 0.096 Uiso 0.1 1 calc R U P T 3
H81D H 0.505934 0.658288 0.334660 0.096 Uiso 0.1 1 calc R U P T 3
C812 C 0.5657(15) 0.644(5) 0.3563(13) 0.080 Uiso 0.1 1 d D U P T 3
H81E H 0.561671 0.595884 0.333860 0.096 Uiso 0.1 1 calc R U P T 3
H81F H 0.583810 0.688461 0.348624 0.096 Uiso 0.1 1 calc R U P T 3
C807 C 0.5842(17) 0.602(3) 0.4003(15) 0.080 Uiso 0.1 1 d D U P T 3
H80E H 0.610717 0.581066 0.399825 0.096 Uiso 0.1 1 calc R U P T 3
H80F H 0.568836 0.549022 0.405173 0.096 Uiso 0.1 1 calc R U P T 3
C806 C 0.4504(11) 0.622(5) 0.1456(14) 0.080 Uiso 0.1 1 d D U P U 2
H80G H 0.452283 0.683397 0.157493 0.096 Uiso 0.1 1 calc R U P U 2
H80H H 0.475997 0.592369 0.156174 0.096 Uiso 0.1 1 calc R U P U 2
C801 C 0.4199(13) 0.570(4) 0.1636(14) 0.080 Uiso 0.1 1 d D U P U 2
H80I H 0.424844 0.578647 0.195383 0.096 Uiso 0.1 1 calc R U P U 2
H80J H 0.422353 0.504536 0.158107 0.096 Uiso 0.1 1 calc R U P U 2
C802 C 0.3785(12) 0.601(4) 0.1426(14) 0.080 Uiso 0.1 1 d D U P U 2
H80K H 0.374863 0.663275 0.151776 0.096 Uiso 0.1 1 calc R U P U 2
H80L H 0.359606 0.562039 0.152853 0.096 Uiso 0.1 1 calc R U P U 2
C803 C 0.3706(12) 0.597(4) 0.0929(14) 0.080 Uiso 0.1 1 d D U P U 2
H80M H 0.371635 0.533308 0.083625 0.096 Uiso 0.1 1 calc R U P U 2
H80N H 0.344126 0.619761 0.080509 0.096 Uiso 0.1 1 calc R U P U 2
C804 C 0.4002(13) 0.652(4) 0.0750(14) 0.080 Uiso 0.1 1 d D U P U 2
H80O H 0.395580 0.642737 0.043244 0.096 Uiso 0.1 1 calc R U P U 2
H80P H 0.396102 0.716896 0.080038 0.096 Uiso 0.1 1 calc R U P U 2
C805 C 0.4423(12) 0.627(5) 0.0960(14) 0.080 Uiso 0.1 1 d D U P U 2
H80Q H 0.459761 0.672826 0.087699 0.096 Uiso 0.1 1 calc R U P U 2
H80R H 0.448365 0.568554 0.084353 0.096 Uiso 0.1 1 calc R U P U 2

loop_
_atom_site_aniso_label
_atom_site_aniso_U_11
_atom_site_aniso_U_22
_atom_site_aniso_U_33
_atom_site_aniso_U_23
_atom_site_aniso_U_13
_atom_site_aniso_U_12
I303 0.1021(10) 0.0459(8) 0.0977(15) -0.0029(6) -0.0092(14) -0.0165(6)
I304 0.0813(3) 0.1106(4) 0.0947(4) -0.0343(3) -0.0054(3) 0.0013(3)
I301 0.0806(7) 0.0932(8) 0.0690(5) 0.0160(5) 0.0131(5) 0.0373(5)
I302 0.0783(6) 0.0407(5) 0.0971(9) 0.0093(5) -0.0115(5) -0.0018(3)
I306 0.1078(12) 0.0451(9) 0.1158(14) 0.0139(7) 0.0520(10) 0.0107(7)
I305 0.1277(11) 0.0920(10) 0.0996(9) -0.0435(7) 0.0120(8) -0.0130(7)
Zn32 0.0621(5) 0.0504(4) 0.0854(6) -0.0102(4) -0.0235(4) 0.0076(3)
Zn31 0.0560(10) 0.0427(9) 0.0455(14) -0.0014(8) -0.0106(8) 0.0098(7)
Zn33 0.0825(11) 0.0461(15) 0.0854(14) -0.0109(10) 0.0257(10) -0.0098(8)
N302 0.056(2) 0.035(2) 0.053(2) -0.0036(17) -0.0109(18) 0.0077(17)
N303 0.061(2) 0.038(2) 0.058(2) -0.0031(18) -0.0071(19) 0.0053(18)
N309 0.061(3) 0.043(2) 0.056(2) 0.0048(18) -0.0097(19) 0.0026(19)
N304 0.066(3) 0.039(2) 0.062(2) 0.0009(19) -0.007(2) 0.0122(19)
N310 0.059(3) 0.045(2) 0.063(3) -0.001(2) -0.009(2) 0.0015(19)
N308 0.064(3) 0.052(3) 0.070(3) 0.010(2) -0.001(2) 0.001(2)
N306 0.063(3) 0.042(2) 0.078(3) -0.006(2) -0.019(2) 0.012(2)
N311 0.076(3) 0.048(3) 0.065(3) -0.002(2) -0.013(2) -0.002(2)
N305 0.084(4) 0.046(3) 0.087(3) -0.003(2) 0.017(3) -0.007(2)
N307 0.062(3) 0.061(3) 0.078(3) 0.008(2) -0.013(2) 0.009(2)
N301 0.104(4) 0.035(2) 0.069(3) -0.009(2) -0.038(3) 0.012(2)
C306 0.061(3) 0.036(2) 0.056(3) -0.006(2) -0.008(2) 0.012(2)
N312 0.104(4) 0.056(3) 0.096(4) 0.001(3) 0.034(4) -0.007(3)
C324 0.060(3) 0.050(3) 0.057(3) 0.006(2) -0.010(2) -0.001(2)
C325 0.058(3) 0.047(3) 0.053(3) 0.002(2) -0.009(2) 0.000(2)
C303 0.070(3) 0.041(3) 0.053(3) -0.006(2) -0.014(2) 0.010(2)
C327 0.064(3) 0.049(3) 0.053(3) -0.005(2) -0.019(2) 0.007(2)
C307 0.060(3) 0.039(2) 0.059(3) 0.000(2) -0.004(2) 0.007(2)
C308 0.055(3) 0.036(2) 0.059(3) -0.003(2) -0.004(2) 0.009(2)
C316 0.055(3) 0.040(2) 0.062(3) 0.000(2) -0.011(2) 0.011(2)
C326 0.064(3) 0.049(3) 0.065(3) 0.002(2) -0.002(3) -0.001(2)
C304 0.077(4) 0.043(3) 0.061(3) 0.000(2) -0.020(3) 0.000(3)
C321 0.056(3) 0.050(3) 0.071(3) 0.009(3) -0.012(3) 0.001(2)
C309 0.062(3) 0.042(3) 0.063(3) 0.002(2) 0.003(2) 0.005(2)
C328 0.056(3) 0.050(3) 0.067(3) 0.009(2) -0.012(3) -0.002(2)
C314 0.062(3) 0.042(3) 0.079(4) 0.004(3) -0.019(3) 0.003(2)
C305 0.094(4) 0.041(3) 0.068(3) 0.001(2) -0.023(3) 0.008(3)
C320 0.066(3) 0.066(4) 0.069(4) 0.011(3) -0.005(3) 0.012(3)
C315 0.062(3) 0.051(3) 0.077(4) 0.006(3) -0.021(3) 0.003(3)
C329 0.063(3) 0.055(3) 0.062(3) 0.006(2) -0.016(2) -0.003(3)
C334 0.079(4) 0.050(3) 0.084(4) 0.003(3) 0.010(3) -0.004(3)
C319 0.065(3) 0.064(4) 0.073(4) 0.005(3) -0.005(3) 0.008(3)
C335 0.082(4) 0.067(4) 0.080(4) 0.007(3) 0.015(3) 0.007(3)
C311 0.101(5) 0.053(4) 0.100(5) 0.010(4) -0.019(4) -0.021(4)
C331 0.085(5) 0.081(5) 0.090(5) 0.022(4) 0.018(4) 0.030(4)
C302 0.130(7) 0.038(3) 0.098(5) 0.004(3) -0.062(5) -0.005(3)
C330 0.093(5) 0.069(4) 0.102(5) 0.016(4) 0.006(4) 0.035(4)
C313 0.075(4) 0.041(3) 0.107(5) 0.009(3) -0.013(4) 0.005(3)
C336 0.091(5) 0.064(4) 0.092(5) 0.001(4) 0.029(4) 0.002(3)
C310 0.102(5) 0.048(3) 0.084(4) 0.008(3) -0.025(4) -0.008(3)
C312 0.092(5) 0.049(3) 0.114(6) 0.015(4) -0.001(4) 0.018(3)
C317 0.115(6) 0.036(3) 0.120(6) 0.003(3) -0.066(5) 0.005(3)
C301 0.143(7) 0.048(4) 0.120(6) 0.012(4) -0.088(6) -0.012(4)
C318 0.127(7) 0.045(3) 0.130(7) 0.005(4) -0.088(6) 0.004(4)
C333 0.099(6) 0.116(7) 0.115(7) 0.053(6) 0.035(5) 0.022(5)
C332 0.136(8) 0.100(7) 0.132(8) 0.051(6) 0.059(7) 0.029(6)
C322 0.158(9) 0.162(10) 0.100(6) 0.072(7) 0.052(6) 0.106(9)
C323 0.145(9) 0.161(11) 0.105(6) 0.069(7) 0.033(6) 0.102(9)
I403 0.114(2) 0.0435(12) 0.187(6) 0.024(2) -0.078(4) -0.0211(14)
O2A 0.065(7) 0.085(10) 0.081(8) 0.006(7) -0.003(6) 0.000(7)
C3A 0.071(10) 0.041(8) 0.081(11) -0.017(8) -0.003(8) 0.006(7)
C2A 0.100(14) 0.051(10) 0.091(13) -0.012(9) 0.006(11) 0.006(9)
C1A 0.067(11) 0.079(13) 0.153(19) -0.068(14) -0.033(13) 0.003(10)
C6A 0.045(9) 0.079(13) 0.138(17) -0.034(13) 0.015(10) -0.015(9)
C5A 0.079(11) 0.063(10) 0.122(15) -0.029(10) 0.058(11) -0.022(9)
C4A 0.057(8) 0.043(8) 0.078(10) -0.019(7) 0.011(7) -0.005(6)
C13A 0.14(2) 0.081(15) 0.13(2) -0.018(15) 0.10(2) -0.008(15)
C14A 0.064(12) 0.12(2) 0.102(16) -0.023(15) 0.001(11) -0.018(13)
C9A 0.093(14) 0.095(15) 0.108(15) 0.003(13) 0.035(12) 0.035(12)
C8A 0.085(12) 0.062(10) 0.090(12) 0.001(9) 0.043(10) 0.026(9)
C7A 0.067(9) 0.073(11) 0.067(9) 0.004(8) 0.030(8) 0.014(8)
C12A 0.053(8) 0.082(12) 0.079(10) -0.003(9) 0.010(8) -0.004(8)
C11A 0.072(11) 0.126(18) 0.079(12) 0.005(13) 0.002(10) 0.019(12)
C10A 0.095(15) 0.14(2) 0.113(17) 0.006(16) 0.026(13) 0.052(15)
O1A 0.129(15) 0.098(13) 0.19(2) -0.048(14) 0.105(16) -0.023(11)
C5B 0.064(12) 0.114(18) 0.062(12) -0.008(13) 0.005(10) 0.017(12)
C6B 0.077(13) 0.092(16) 0.057(11) -0.025(11) 0.004(10) -0.007(12)
C1B 0.040(9) 0.081(14) 0.079(13) -0.023(11) 0.014(9) -0.013(9)
C2B 0.045(10) 0.104(17) 0.088(14) -0.003(13) 0.009(10) -0.011(11)
C3B 0.051(10) 0.115(18) 0.075(13) -0.021(13) 0.027(10) 0.002(12)
C4B 0.042(9) 0.118(18) 0.094(14) -0.032(13) -0.001(10) 0.025(11)
C8B 0.12(2) 0.16(3) 0.15(2) -0.01(2) 0.02(2) 0.04(2)
C9B 0.15(3) 0.19(3) 0.16(3) -0.03(3) 0.01(2) 0.05(3)
C10B 0.17(3) 0.18(3) 0.17(3) -0.02(3) 0.03(3) 0.04(3)
C11B 0.15(3) 0.16(3) 0.11(2) -0.02(2) 0.04(2) 0.05(2)
C12B 0.13(2) 0.16(2) 0.084(16) -0.005(17) 0.033(16) 0.040(19)
C7B 0.091(16) 0.15(2) 0.082(15) -0.024(16) 0.025(13) -0.001(16)
O1B 0.091(14) 0.19(3) 0.087(14) -0.077(17) 0.014(12) -0.024(16)
C13B 0.11(3) 0.30(6) 0.16(4) 0.00(5) -0.01(3) 0.09(4)
I402 0.216(5) 0.0454(10) 0.0860(14) -0.0047(8) -0.0194(18) -0.0341(18)
Zn41 0.120(8) 0.0339(16) 0.052(3) -0.0106(18) -0.031(3) 0.010(3)
I401 0.132(3) 0.097(2) 0.097(2) -0.0425(17) -0.0459(18) 0.0662(19)
I405 0.263(6) 0.0804(19) 0.120(3) -0.0404(17) 0.082(4) -0.065(3)
Zn43 0.177(8) 0.029(2) 0.128(6) 0.006(3) 0.075(5) -0.009(3)
I406 0.131(3) 0.0369(11) 0.146(4) 0.0163(16) 0.072(3) 0.0091(14)
O2B 0.15(2) 0.108(17) 0.099(15) -0.039(13) -0.001(14) 0.005(15)
C14B 0.10(2) 0.21(4) 0.09(2) -0.05(2) 0.026(18) -0.07(3)

loop_
_atom_type_symbol
_atom_type_description
_atom_type_scat_dispersion_real
_atom_type_scat_dispersion_imag
_atom_type_scat_source
C C 0.0181 0.0091 'International Tables Vol C Tables 4.2.6.8 and 6.1.1.4'
H H 0.0000 0.0000 'International Tables Vol C Tables 4.2.6.8 and 6.1.1.4'
I I -0.3257 6.8362 'International Tables Vol C Tables 4.2.6.8 and 6.1.1.4'
N N 0.0311 0.0180 'International Tables Vol C Tables 4.2.6.8 and 6.1.1.4'
O O 0.0492 0.0322 'International Tables Vol C Tables 4.2.6.8 and 6.1.1.4'
Zn Zn -1.5491 0.6778 'International Tables Vol C Tables 4.2.6.8 and 6.1.1.4'

loop_
_exptl_crystal_face_index_h
_exptl_crystal_face_index_k
_exptl_crystal_face_index_l
_exptl_crystal_face_perp_dist
1 0 0 0.0828
-1 0 0 0.0578
0 0 -1 0.0134
0 0 1 0.0592
-1 -2 0 0.0843
2 1 0 0.1107
-2 2 1 0.0913
2 -1 0 0.1043
-1 0 1 0.0563
2 0 -1 0.0756

loop_
_geom_angle_atom_site_label_1
_geom_angle_atom_site_label_2
_geom_angle_atom_site_label_3
_geom_angle
_geom_angle_site_symmetry_1
_geom_angle_site_symmetry_3
_geom_angle_publ_flag
I304 Zn32 I303 124.50(6) . . ?
N306 Zn32 I303 107.60(17) . . ?
N306 Zn32 I304 106.42(18) . . ?
N306 Zn32 I403 106.87(19) . . ?
N307 Zn32 I303 105.77(19) . . ?
N307 Zn32 I304 108.18(17) . . ?
N307 Zn32 N306 102.3(2) . . ?
N307 Zn32 I403 108.4(3) . . ?
I403 Zn32 I304 122.85(19) . . ?
I301 Zn31 I302 123.97(19) . . ?
N311 Zn31 I301 111.0(2) 8_455 . ?
N311 Zn31 I302 105.9(2) 8_455 . ?
N301 Zn31 I301 108.8(3) . . ?
N301 Zn31 I302 106.3(3) . . ?
N301 Zn31 N311 97.7(3) . 8_455 ?
I306 Zn33 I305 122.6(2) . . ?
N305 Zn33 I306 108.9(3) 3 . ?
N305 Zn33 I305 106.3(3) 3 . ?
N312 Zn33 I306 106.1(3) . . ?
N312 Zn33 I305 108.3(3) . . ?
N312 Zn33 N305 103.0(3) . 3 ?
C306 N302 C308 114.0(5) . . ?
C306 N303 C307 114.2(5) . . ?
C324 N309 C325 113.7(5) . . ?
C307 N304 C308 114.0(4) . . ?
C325 N310 C326 114.9(5) . . ?
C326 N308 C324 114.3(5) . . ?
C314 N306 Zn32 122.6(4) . . ?
C318 N306 Zn32 120.5(4) . . ?
C318 N306 C314 116.8(5) . . ?
C329 N311 Zn31 119.6(5) . 8_556 ?
C329 N311 C330 119.2(6) . . ?
C329 N311 Zn41 133.9(6) . 8_556 ?
C329 N311 Zn51 156.6(13) . 8_556 ?
C329 N311 Zn61 166.7(9) . 8_556 ?
C330 N311 Zn31 120.9(5) . 8_556 ?
C330 N311 Zn41 106.9(5) . 8_556 ?
C330 N311 Zn51 82.6(13) . 8_556 ?
C330 N311 Zn61 71.9(9) . 8_556 ?
Zn33 N305 Zn53 41.4(9) 3_445 3_445 ?
C311 N305 Zn33 117.5(5) . 3_445 ?
C311 N305 C312 117.7(6) . . ?
C311 N305 Zn43 126.6(5) . 3_445 ?
C311 N305 Zn53 158.5(11) . 3_445 ?
C312 N305 Zn33 124.8(5) . 3_445 ?
C312 N305 Zn43 115.8(5) . 3_445 ?
C312 N305 Zn53 83.6(10) . 3_445 ?
Zn43 N305 Zn53 32.4(10) 3_445 3_445 ?
C319 N307 Zn32 123.6(5) . . ?
C319 N307 C323 117.3(6) . . ?
C323 N307 Zn32 119.0(5) . . ?
C305 N301 Zn31 124.9(4) . . ?
C305 N301 C301 117.7(5) . . ?
C305 N301 Zn41 119.2(5) . . ?
C305 N301 Zn51 105.0(12) . . ?
C305 N301 Zn61 97.8(9) . . ?
C301 N301 Zn31 116.7(5) . . ?
C301 N301 Zn41 122.8(5) . . ?
C301 N301 Zn51 128.5(9) . . ?
C301 N301 Zn61 128.6(9) . . ?
N302 C306 N303 125.9(5) . . ?
N302 C306 C303 117.7(5) . . ?
N303 C306 C303 116.4(5) . . ?
C336 N312 Zn33 125.5(6) . . ?
C336 N312 C332 117.6(7) . . ?
C336 N312 Zn43 118.3(6) . . ?
C336 N312 Zn53 92.8(11) . . ?
C332 N312 Zn33 116.6(6) . . ?
C332 N312 Zn43 124.1(6) . . ?
C332 N312 Zn53 144.4(11) . . ?
N309 C324 N308 125.9(6) . . ?
N309 C324 C321 117.0(6) . . ?
N308 C324 C321 117.1(5) . . ?
N309 C325 C327 115.0(5) . . ?
N310 C325 N309 126.0(5) . . ?
N310 C325 C327 119.0(5) . . ?
C304 C303 C306 121.9(5) . . ?
C304 C303 C302 118.6(5) . . ?
C302 C303 C306 119.4(5) . . ?
C328 C327 C325 122.2(5) . . ?
C331 C327 C325 119.8(6) . . ?
C331 C327 C328 118.0(6) . . ?
N303 C307 C309 115.0(5) . . ?
N304 C307 N303 126.1(5) . . ?
N304 C307 C309 118.9(5) . . ?
N302 C308 C316 115.5(5) . . ?
N304 C308 N302 125.7(5) . . ?
N304 C308 C316 118.8(5) . . ?
C315 C316 C308 120.8(5) . . ?
C315 C316 C317 117.8(5) . . ?
C317 C316 C308 121.4(5) . . ?
N310 C326 C334 118.8(6) . . ?
N308 C326 N310 125.0(6) . . ?
N308 C326 C334 116.2(5) . . ?
C303 C304 H304 120.5 . . ?
C303 C304 C305 119.0(6) . . ?
C305 C304 H304 120.5 . . ?
C320 C321 C324 122.0(5) . . ?
C320 C321 C322 117.9(6) . . ?
C322 C321 C324 120.1(7) . . ?
C313 C309 C307 122.2(5) . . ?
C313 C309 C310 117.1(6) . . ?
C310 C309 C307 120.7(5) . . ?
C327 C328 H328 120.2 . . ?
C329 C328 C327 119.6(6) . . ?
C329 C328 H328 120.2 . . ?
N306 C314 H314 118.5 . . ?
N306 C314 C315 123.0(6) . . ?
C315 C314 H314 118.5 . . ?
N301 C305 C304 122.7(6) . . ?
N301 C305 H305 118.7 . . ?
C304 C305 H305 118.7 . . ?
C321 C320 H320 120.0 . . ?
C321 C320 C319 119.9(6) . . ?
C319 C320 H320 120.0 . . ?
C316 C315 H315 120.1 . . ?
C314 C315 C316 119.8(5) . . ?
C314 C315 H315 120.1 . . ?
N311 C329 C328 122.6(7) . . ?
N311 C329 H329 118.7 . . ?
C328 C329 H329 118.7 . . ?
C335 C334 C326 120.8(6) . . ?
C333 C334 C326 121.0(7) . . ?
C333 C334 C335 118.1(7) . . ?
N307 C319 C320 122.7(7) . . ?
N307 C319 H319 118.7 . . ?
C320 C319 H319 118.7 . . ?
C334 C335 H335 120.6 . . ?
C336 C335 C334 118.7(7) . . ?
C336 C335 H335 120.6 . . ?
N305 C311 H311 118.0 . . ?
N305 C311 C310 124.0(7) . . ?
C310 C311 H311 118.0 . . ?
C327 C331 H331 121.0 . . ?
C327 C331 C330 118.1(7) . . ?
C330 C331 H331 121.0 . . ?
C303 C302 H302 120.8 . . ?
C301 C302 C303 118.4(6) . . ?
C301 C302 H302 120.8 . . ?
N311 C330 C331 122.4(7) . . ?
N311 C330 H330 118.8 . . ?
N311 C330 Zn51 65.2(13) . 8_556 ?
N311 C330 Zn61 77.3(11) . 8_556 ?
C331 C330 H330 118.8 . . ?
C331 C330 Zn51 169.1(13) . 8_556 ?
C331 C330 Zn61 158.9(12) . 8_556 ?
Zn51 C330 H330 54.2 8_556 . ?
Zn61 C330 H330 42.2 8_556 . ?
C309 C313 H313 120.6 . . ?
C309 C313 C312 118.7(7) . . ?
C312 C313 H313 120.6 . . ?
N312 C336 C335 123.1(8) . . ?
N312 C336 H336 118.5 . . ?
C335 C336 H336 118.5 . . ?
C309 C310 H310 120.4 . . ?
C311 C310 C309 119.2(6) . . ?
C311 C310 H310 120.4 . . ?
N305 C312 C313 123.2(7) . . ?
N305 C312 H312 118.4 . . ?
C313 C312 H312 118.4 . . ?
C316 C317 H317 120.3 . . ?
C316 C317 C318 119.3(6) . . ?
C318 C317 H317 120.3 . . ?
N301 C301 C302 123.6(6) . . ?
N301 C301 H301 118.2 . . ?
C302 C301 H301 118.2 . . ?
N306 C318 C317 123.1(6) . . ?
N306 C318 H318 118.4 . . ?
C317 C318 H318 118.4 . . ?
C334 C333 H333 120.2 . . ?
C332 C333 C334 119.6(9) . . ?
C332 C333 H333 120.2 . . ?
N312 C332 C333 122.7(9) . . ?
N312 C332 H332 118.6 . . ?
C333 C332 H332 118.6 . . ?
C321 C322 H322 120.8 . . ?
C323 C322 C321 118.5(8) . . ?
C323 C322 H322 120.8 . . ?
N307 C323 C322 123.7(7) . . ?
N307 C323 H323 118.2 . . ?
C322 C323 H323 118.2 . . ?
C12A O2A C14A 117.7(18) . . ?
C2A C3A H3A 120.0 . . ?
C2A C3A C4A 120.0 . . ?
C4A C3A H3A 120.0 . . ?
C3A C2A H2A 120.0 . . ?
C1A C2A C3A 120.0 . . ?
C1A C2A H2A 120.0 . . ?
C2A C1A H1A 120.0 . . ?
C2A C1A C6A 120.0 . . ?
C6A C1A H1A 120.0 . . ?
C1A C6A H6A 120.0 . . ?
C1A C6A C5A 120.0 . . ?
C5A C6A H6A 120.0 . . ?
C4A C5A C6A 120.0 . . ?
O1A C5A C6A 114.7(14) . . ?
O1A C5A C4A 125.3(14) . . ?
C3A C4A C7A 121.6(9) . . ?
C5A C4A C3A 120.0 . . ?
C5A C4A C7A 118.4(9) . . ?
H13A C13A H13B 109.5 . . ?
H13A C13A H13C 109.5 . . ?
H13B C13A H13C 109.5 . . ?
C8A C13A H13A 109.5 . . ?
C8A C13A H13B 109.5 . . ?
C8A C13A H13C 109.5 . . ?
O2A C14A H14A 109.5 . . ?
O2A C14A H14B 109.5 . . ?
O2A C14A H14C 109.5 . . ?
H14A C14A H14B 109.5 . . ?
H14A C14A H14C 109.5 . . ?
H14B C14A H14C 109.5 . . ?
C8A C9A H9A 120.0 . . ?
C8A C9A C10A 120.0 . . ?
C10A C9A H9A 120.0 . . ?
C9A C8A C13A 117.4(16) . . ?
C9A C8A C7A 120.0 . . ?
C7A C8A C13A 122.6(16) . . ?
C8A C7A C4A 120.4(9) . . ?
C8A C7A C12A 120.0 . . ?
C12A C7A C4A 119.6(9) . . ?
O2A C12A C7A 117.7(11) . . ?
O2A C12A C11A 122.3(11) . . ?
C11A C12A C7A 120.0 . . ?
C12A C11A H11A 120.0 . . ?
C12A C11A C10A 120.0 . . ?
C10A C11A H11A 120.0 . . ?
C9A C10A H10A 120.0 . . ?
C11A C10A C9A 120.0 . . ?
C11A C10A H10A 120.0 . . ?
C5A O1A H1AA 109.5 . . ?
C6B C5B C4B 120.0 . . ?
O1B C5B C6B 113.1(13) . . ?
O1B C5B C4B 126.4(12) . . ?
C5B C6B H6B 120.0 . . ?
C5B C6B C1B 120.0 . . ?
C1B C6B H6B 120.0 . . ?
C6B C1B H1B 120.0 . . ?
C2B C1B C6B 120.0 . . ?
C2B C1B H1B 120.0 . . ?
C1B C2B H2B 120.0 . . ?
C3B C2B C1B 120.0 . . ?
C3B C2B H2B 120.0 . . ?
C2B C3B H3B 120.0 . . ?
C2B C3B C4B 120.0 . . ?
C4B C3B H3B 120.0 . . ?
C5B C4B C7B 114.7(14) . . ?
C3B C4B C5B 120.0 . . ?
C3B C4B C7B 125.3(14) . . ?
C9B C8B C7B 120.0 . . ?
C9B C8B C13B 116.0(19) . . ?
C7B C8B C13B 123.9(19) . . ?
C8B C9B H9B 120.0 . . ?
C10B C9B C8B 120.0 . . ?
C10B C9B H9B 120.0 . . ?
C9B C10B H10B 120.0 . . ?
C9B C10B C11B 120.0 . . ?
C11B C10B H10B 120.0 . . ?
C10B C11B H11B 120.0 . . ?
C12B C11B C10B 120.0 . . ?
C12B C11B H11B 120.0 . . ?
C11B C12B C7B 120.0 . . ?
C11B C12B O2B 125(2) . . ?
C7B C12B O2B 115(2) . . ?
C8B C7B C4B 120.8(16) . . ?
C12B C7B C4B 119.2(16) . . ?
C12B C7B C8B 120.0 . . ?
C5B O1B H1BA 109.5 . . ?
C8B C13B H13D 109.5 . . ?
C8B C13B H13E 109.5 . . ?
C8B C13B H13F 109.5 . . ?
H13D C13B H13E 109.5 . . ?
H13D C13B H13F 109.5 . . ?
H13E C13B H13F 109.5 . . ?
N311 Zn41 N301 99.5(4) 8_455 . ?
N311 Zn41 I402 113.4(4) 8_455 . ?
N311 Zn41 I401 101.1(4) 8_455 . ?
N301 Zn41 I402 115.7(4) . . ?
N301 Zn41 I401 95.7(4) . . ?
I402 Zn41 I401 126.9(3) . . ?
N311 Zn51 C330 32.2(5) 8_455 8_455 ?
N311 Zn51 I502 131.4(17) 8_455 . ?
N311 Zn51 I501 81.6(17) 8_455 . ?
N301 Zn51 N311 92.8(14) . 8_455 ?
N301 Zn51 C330 107.1(12) . 8_455 ?
N301 Zn51 I502 127.6(19) . . ?
N301 Zn51 I501 92.2(18) . . ?
C330 Zn51 I501 109.4(17) 8_455 . ?
I502 Zn51 I501 117.3(14) . . ?
N301 Zn61 N311 80.1(11) . 8_455 ?
N301 Zn61 C330 99.0(12) . 8_455 ?
N301 Zn61 I602 126.4(13) . . ?
N301 Zn61 I601 90.5(15) . . ?
C330 Zn61 N311 30.8(4) 8_455 8_455 ?
C330 Zn61 I602 113.4(15) 8_455 . ?
C330 Zn61 I601 104.7(14) 8_455 . ?
I602 Zn61 I601 118.7(14) . . ?
N305 Zn43 N312 102.7(4) 3 . ?
N305 Zn43 I405 101.3(4) 3 . ?
N305 Zn43 I406 111.7(4) 3 . ?
N312 Zn43 I405 105.1(4) . . ?
N312 Zn43 I406 111.7(4) . . ?
I406 Zn43 I405 122.1(4) . . ?
N305 Zn53 N312 82.6(12) 3 . ?
N305 Zn53 I505 80.2(12) 3 . ?
N312 Zn53 I505 83.6(12) . . ?
I506 Zn53 N312 137.5(19) . . ?
I506 Zn53 I505 114.8(16) . . ?
C12B O2B C14B 116(3) . . ?
O2B C14B H14D 109.5 . . ?
O2B C14B H14E 109.5 . . ?
O2B C14B H14F 109.5 . . ?
H14D C14B H14E 109.5 . . ?
H14D C14B H14F 109.5 . . ?
H14E C14B H14F 109.5 . . ?
H80A C808 H80B 107.6 . . ?
C809 C808 H80A 108.7 . . ?
C809 C808 H80B 108.7 . . ?
C809 C808 C807 114.2(18) . . ?
C807 C808 H80A 108.7 . . ?
C807 C808 H80B 108.7 . . ?
C808 C809 H80C 109.2 . . ?
C808 C809 H80D 109.2 . . ?
C808 C809 C810 111.9(17) . . ?
H80C C809 H80D 107.9 . . ?
C810 C809 H80C 109.2 . . ?
C810 C809 H80D 109.2 . . ?
C809 C810 H81A 109.3 . . ?
C809 C810 H81B 109.3 . . ?
C809 C810 C811 111.6(19) . . ?
H81A C810 H81B 108.0 . . ?
C811 C810 H81A 109.3 . . ?
C811 C810 H81B 109.3 . . ?
C810 C811 H81C 108.9 . . ?
C810 C811 H81D 108.9 . . ?
C810 C811 C812 113.4(17) . . ?
H81C C811 H81D 107.7 . . ?
C812 C811 H81C 108.9 . . ?
C812 C811 H81D 108.9 . . ?
C811 C812 H81E 109.0 . . ?
C811 C812 H81F 109.0 . . ?
H81E C812 H81F 107.8 . . ?
C807 C812 C811 112.7(17) . . ?
C807 C812 H81E 109.0 . . ?
C807 C812 H81F 109.0 . . ?
C808 C807 H80E 109.0 . . ?
C808 C807 H80F 109.0 . . ?
C812 C807 C808 113.1(19) . . ?
C812 C807 H80E 109.0 . . ?
C812 C807 H80F 109.0 . . ?
H80E C807 H80F 107.8 . . ?
H80G C806 H80H 107.5 . . ?
C801 C806 H80G 108.5 . . ?
C801 C806 H80H 108.5 . . ?
C805 C806 H80G 108.5 . . ?
C805 C806 H80H 108.5 . . ?
C805 C806 C801 115(2) . . ?
C806 C801 H80I 109.3 . . ?
C806 C801 H80J 109.3 . . ?
C806 C801 C802 111.6(19) . . ?
H80I C801 H80J 108.0 . . ?
C802 C801 H80I 109.3 . . ?
C802 C801 H80J 109.3 . . ?
C801 C802 H80K 109.3 . . ?
C801 C802 H80L 109.3 . . ?
C801 C802 C803 111.6(19) . . ?
H80K C802 H80L 108.0 . . ?
C803 C802 H80K 109.3 . . ?
C803 C802 H80L 109.3 . . ?
C802 C803 H80M 109.2 . . ?
C802 C803 H80N 109.2 . . ?
H80M C803 H80N 107.9 . . ?
C804 C803 C802 112(2) . . ?
C804 C803 H80M 109.2 . . ?
C804 C803 H80N 109.2 . . ?
C803 C804 H80O 109.1 . . ?
C803 C804 H80P 109.1 . . ?
H80O C804 H80P 107.8 . . ?
C805 C804 C803 112.7(19) . . ?
C805 C804 H80O 109.1 . . ?
C805 C804 H80P 109.1 . . ?
C806 C805 H80Q 108.9 . . ?
C806 C805 H80R 108.9 . . ?
C804 C805 C806 113.5(19) . . ?
C804 C805 H80Q 108.9 . . ?
C804 C805 H80R 108.9 . . ?
H80Q C805 H80R 107.7 . . ?

loop_
_geom_bond_atom_site_label_1
_geom_bond_atom_site_label_2
_geom_bond_distance
_geom_bond_site_symmetry_2
_geom_bond_publ_flag
I303 Zn32 2.607(4) . ?
I304 Zn32 2.5397(13) . ?
I301 Zn31 2.519(4) . ?
I302 Zn31 2.528(4) . ?
I306 Zn33 2.523(5) . ?
I305 Zn33 2.547(5) . ?
Zn32 N306 2.055(5) . ?
Zn32 N307 2.049(5) . ?
Zn32 I403 2.383(11) . ?
Zn31 N311 2.112(7) 8_455 ?
Zn31 N301 2.071(7) . ?
Zn33 N305 2.092(8) 3 ?
Zn33 N312 2.056(8) . ?
N302 C306 1.321(7) . ?
N302 C308 1.342(7) . ?
N303 C306 1.331(7) . ?
N303 C307 1.334(7) . ?
N309 C324 1.323(7) . ?
N309 C325 1.351(8) . ?
N304 C307 1.320(7) . ?
N304 C308 1.334(7) . ?
N310 C325 1.306(8) . ?
N310 C326 1.338(8) . ?
N308 C324 1.339(8) . ?
N308 C326 1.335(8) . ?
N306 C314 1.336(7) . ?
N306 C318 1.321(9) . ?
N311 C329 1.317(9) . ?
N311 C330 1.318(11) . ?
N311 Zn41 2.017(9) 8_556 ?
N311 Zn51 2.25(3) 8_556 ?
N311 Zn61 2.51(3) 8_556 ?
N305 C311 1.304(10) . ?
N305 C312 1.314(10) . ?
N305 Zn43 2.068(10) 3_445 ?
N305 Zn53 2.43(4) 3_445 ?
N307 C319 1.319(8) . ?
N307 C323 1.322(12) . ?
N301 C305 1.322(8) . ?
N301 C301 1.333(10) . ?
N301 Zn41 2.107(9) . ?
N301 Zn51 2.10(3) . ?
N301 Zn61 2.38(3) . ?
C306 C303 1.493(7) . ?
N312 C336 1.325(10) . ?
N312 C332 1.343(12) . ?
N312 Zn43 2.087(10) . ?
N312 Zn53 2.49(4) . ?
C324 C321 1.473(9) . ?
C325 C327 1.507(8) . ?
C303 C304 1.371(9) . ?
C303 C302 1.385(9) . ?
C327 C328 1.387(9) . ?
C327 C331 1.384(9) . ?
C307 C309 1.493(7) . ?
C308 C316 1.498(7) . ?
C316 C315 1.362(9) . ?
C316 C317 1.364(8) . ?
C326 C334 1.476(10) . ?
C304 H304 0.9500 . ?
C304 C305 1.391(8) . ?
C321 C320 1.354(10) . ?
C321 C322 1.383(10) . ?
C309 C313 1.378(8) . ?
C309 C310 1.387(9) . ?
C328 H328 0.9500 . ?
C328 C329 1.378(8) . ?
C314 H314 0.9500 . ?
C314 C315 1.359(8) . ?
C305 H305 0.9500 . ?
C320 H320 0.9500 . ?
C320 C319 1.386(9) . ?
C315 H315 0.9500 . ?
C329 H329 0.9500 . ?
C334 C335 1.382(10) . ?
C334 C333 1.375(11) . ?
C319 H319 0.9500 . ?
C335 H335 0.9500 . ?
C335 C336 1.380(11) . ?
C311 H311 0.9500 . ?
C311 C310 1.375(10) . ?
C331 H331 0.9500 . ?
C331 C330 1.413(11) . ?
C302 H302 0.9500 . ?
C302 C301 1.369(9) . ?
C330 H330 0.9500 . ?
C330 Zn51 2.46(3) 8_556 ?
C330 Zn61 2.44(3) 8_556 ?
C313 H313 0.9500 . ?
C313 C312 1.402(10) . ?
C336 H336 0.9500 . ?
C310 H310 0.9500 . ?
C312 H312 0.9500 . ?
C317 H317 0.9500 . ?
C317 C318 1.374(10) . ?
C301 H301 0.9500 . ?
C318 H318 0.9500 . ?
C333 H333 0.9500 . ?
C333 C332 1.362(13) . ?
C332 H332 0.9500 . ?
C322 H322 0.9500 . ?
C322 C323 1.379(12) . ?
C323 H323 0.9500 . ?
O2A C14A 1.40(3) . ?
O2A C12A 1.32(2) . ?
C3A H3A 0.9500 . ?
C3A C2A 1.3900 . ?
C3A C4A 1.3900 . ?
C2A H2A 0.9500 . ?
C2A C1A 1.3900 . ?
C1A H1A 0.9500 . ?
C1A C6A 1.3900 . ?
C6A H6A 0.9500 . ?
C6A C5A 1.3900 . ?
C5A C4A 1.3900 . ?
C5A O1A 1.35(3) . ?
C4A C7A 1.521(13) . ?
C13A H13A 0.9800 . ?
C13A H13B 0.9800 . ?
C13A H13C 0.9800 . ?
C13A C8A 1.47(4) . ?
C14A H14A 0.9800 . ?
C14A H14B 0.9800 . ?
C14A H14C 0.9800 . ?
C9A H9A 0.9500 . ?
C9A C8A 1.3900 . ?
C9A C10A 1.3900 . ?
C8A C7A 1.3900 . ?
C7A C12A 1.3900 . ?
C12A C11A 1.3900 . ?
C11A H11A 0.9500 . ?
C11A C10A 1.3900 . ?
C10A H10A 0.9500 . ?
O1A H1AA 0.8400 . ?
C5B C6B 1.3900 . ?
C5B C4B 1.3900 . ?
C5B O1B 1.335(16) . ?
C6B H6B 0.9500 . ?
C6B C1B 1.3900 . ?
C1B H1B 0.9500 . ?
C1B C2B 1.3900 . ?
C2B H2B 0.9500 . ?
C2B C3B 1.3900 . ?
C3B H3B 0.9500 . ?
C3B C4B 1.3900 . ?
C4B C7B 1.63(3) . ?
C8B C9B 1.3900 . ?
C8B C7B 1.3900 . ?
C8B C13B 1.51(3) . ?
C9B H9B 0.9500 . ?
C9B C10B 1.3900 . ?
C10B H10B 0.9500 . ?
C10B C11B 1.3900 . ?
C11B H11B 0.9500 . ?
C11B C12B 1.3900 . ?
C12B C7B 1.3900 . ?
C12B O2B 1.423(18) . ?
O1B H1BA 0.8400 . ?
C13B H13D 0.9800 . ?
C13B H13E 0.9800 . ?
C13B H13F 0.9800 . ?
I402 Zn41 2.495(9) . ?
Zn41 I401 2.534(9) . ?
I502 Zn51 2.44(5) . ?
I501 Zn51 2.50(5) . ?
I602 Zn61 2.45(4) . ?
I601 Zn61 2.48(4) . ?
I405 Zn43 2.603(9) . ?
Zn43 I406 2.510(9) . ?
I506 Zn53 2.11(4) . ?
I505 Zn53 2.77(4) . ?
O2B C14B 1.441(19) . ?
C14B H14D 0.9800 . ?
C14B H14E 0.9800 . ?
C14B H14F 0.9800 . ?
C808 H80A 0.9900 . ?
C808 H80B 0.9900 . ?
C808 C809 1.532(13) . ?
C808 C807 1.533(13) . ?
C809 H80C 0.9900 . ?
C809 H80D 0.9900 . ?
C809 C810 1.532(13) . ?
C810 H81A 0.9900 . ?
C810 H81B 0.9900 . ?
C810 C811 1.535(13) . ?
C811 H81C 0.9900 . ?
C811 H81D 0.9900 . ?
C811 C812 1.538(13) . ?
C812 H81E 0.9900 . ?
C812 H81F 0.9900 . ?
C812 C807 1.530(13) . ?
C807 H80E 0.9900 . ?
C807 H80F 0.9900 . ?
C806 H80G 0.9900 . ?
C806 H80H 0.9900 . ?
C806 C801 1.535(13) . ?
C806 C805 1.534(13) . ?
C801 H80I 0.9900 . ?
C801 H80J 0.9900 . ?
C801 C802 1.536(13) . ?
C802 H80K 0.9900 . ?
C802 H80L 0.9900 . ?
C802 C803 1.536(13) . ?
C803 H80M 0.9900 . ?
C803 H80N 0.9900 . ?
C803 C804 1.536(13) . ?
C804 H80O 0.9900 . ?
C804 H80P 0.9900 . ?
C804 C805 1.532(13) . ?
C805 H80Q 0.9900 . ?
C805 H80R 0.9900 . ?

loop_
_geom_torsion_atom_site_label_1
_geom_torsion_atom_site_label_2
_geom_torsion_atom_site_label_3
_geom_torsion_atom_site_label_4
_geom_torsion
_geom_torsion_site_symmetry_1
_geom_torsion_site_symmetry_2
_geom_torsion_site_symmetry_3
_geom_torsion_site_symmetry_4
_geom_torsion_publ_flag
Zn32 N306 C314 C315 -175.7(6) . . . . ?
Zn32 N306 C318 C317 176.7(10) . . . . ?
Zn32 N307 C319 C320 178.5(5) . . . . ?
Zn32 N307 C323 C322 -179.6(12) . . . . ?
Zn31 N311 C329 C328 172.0(5) 8_556 . . . ?
Zn31 N311 C330 C331 -173.6(7) 8_556 . . . ?
Zn31 N301 C305 C304 171.1(6) . . . . ?
Zn31 N301 C301 C302 -172.3(10) . . . . ?
Zn33 N305 C311 C310 -177.8(8) 3_445 . . . ?
Zn33 N305 C312 C313 178.6(7) 3_445 . . . ?
Zn33 N312 C336 C335 -172.5(6) . . . . ?
Zn33 N312 C332 C333 172.5(10) . . . . ?
N302 C306 C303 C304 0.5(9) . . . . ?
N302 C306 C303 C302 -178.8(7) . . . . ?
N302 C308 C316 C315 -1.3(9) . . . . ?
N302 C308 C316 C317 178.1(8) . . . . ?
N303 C306 C303 C304 -179.2(6) . . . . ?
N303 C306 C303 C302 1.5(10) . . . . ?
N303 C307 C309 C313 173.8(7) . . . . ?
N303 C307 C309 C310 -5.4(9) . . . . ?
N309 C324 C321 C320 17.7(8) . . . . ?
N309 C324 C321 C322 -160.0(9) . . . . ?
N309 C325 C327 C328 8.1(7) . . . . ?
N309 C325 C327 C331 -170.5(6) . . . . ?
N304 C307 C309 C313 -6.2(10) . . . . ?
N304 C307 C309 C310 174.6(7) . . . . ?
N304 C308 C316 C315 178.2(6) . . . . ?
N304 C308 C316 C317 -2.3(10) . . . . ?
N310 C325 C327 C328 -170.4(5) . . . . ?
N310 C325 C327 C331 11.0(8) . . . . ?
N310 C326 C334 C335 -15.8(9) . . . . ?
N310 C326 C334 C333 163.0(8) . . . . ?
N308 C324 C321 C320 -163.6(6) . . . . ?
N308 C324 C321 C322 18.7(11) . . . . ?
N308 C326 C334 C335 165.9(6) . . . . ?
N308 C326 C334 C333 -15.3(11) . . . . ?
N306 C314 C315 C316 -0.1(12) . . . . ?
N305 C311 C310 C309 -0.5(15) . . . . ?
C306 N302 C308 N304 3.5(8) . . . . ?
C306 N302 C308 C316 -177.0(5) . . . . ?
C306 N303 C307 N304 5.6(9) . . . . ?
C306 N303 C307 C309 -174.4(5) . . . . ?
C306 C303 C304 C305 179.1(6) . . . . ?
C306 C303 C302 C301 -179.5(9) . . . . ?
C324 N309 C325 N310 4.4(8) . . . . ?
C324 N309 C325 C327 -174.0(4) . . . . ?
C324 N308 C326 N310 4.3(9) . . . . ?
C324 N308 C326 C334 -177.5(5) . . . . ?
C324 C321 C320 C319 -177.5(6) . . . . ?
C324 C321 C322 C323 176.7(11) . . . . ?
C325 N309 C324 N308 -2.9(8) . . . . ?
C325 N309 C324 C321 175.6(5) . . . . ?
C325 N310 C326 N308 -3.1(8) . . . . ?
C325 N310 C326 C334 178.7(5) . . . . ?
C325 C327 C328 C329 -178.5(5) . . . . ?
C325 C327 C331 C330 177.0(7) . . . . ?
C303 C304 C305 N301 0.7(12) . . . . ?
C303 C302 C301 N301 0.2(19) . . . . ?
C327 C328 C329 N311 1.7(9) . . . . ?
C327 C331 C330 N311 1.6(13) . . . . ?
C327 C331 C330 Zn51 -131(6) . . . 8_556 ?
C327 C331 C330 Zn61 -156(2) . . . 8_556 ?
C307 N303 C306 N302 -3.0(9) . . . . ?
C307 N303 C306 C303 176.7(5) . . . . ?
C307 N304 C308 N302 -1.3(9) . . . . ?
C307 N304 C308 C316 179.2(5) . . . . ?
C307 C309 C313 C312 -176.9(7) . . . . ?
C307 C309 C310 C311 177.6(8) . . . . ?
C308 N302 C306 N303 -1.1(8) . . . . ?
C308 N302 C306 C303 179.2(5) . . . . ?
C308 N304 C307 N303 -3.6(9) . . . . ?
C308 N304 C307 C309 176.4(5) . . . . ?
C308 C316 C315 C314 178.3(6) . . . . ?
C308 C316 C317 C318 -177.4(9) . . . . ?
C316 C317 C318 N306 -1.7(19) . . . . ?
C326 N310 C325 N309 -1.6(8) . . . . ?
C326 N310 C325 C327 176.7(5) . . . . ?
C326 N308 C324 N309 -1.0(8) . . . . ?
C326 N308 C324 C321 -179.6(5) . . . . ?
C326 C334 C335 C336 -178.0(7) . . . . ?
C326 C334 C333 C332 177.4(10) . . . . ?
C304 C303 C302 C301 1.1(15) . . . . ?
C321 C320 C319 N307 -0.5(11) . . . . ?
C321 C322 C323 N307 2(2) . . . . ?
C309 C313 C312 N305 -1.1(14) . . . . ?
C328 C327 C331 C330 -1.6(11) . . . . ?
C314 N306 C318 C317 0.3(16) . . . . ?
C305 N301 C301 C302 -1.1(18) . . . . ?
C320 C321 C322 C323 -1.1(18) . . . . ?
C315 C316 C317 C318 2.1(15) . . . . ?
C329 N311 C330 C331 0.0(12) . . . . ?
C329 N311 C330 Zn51 171.1(10) . . . 8_556 ?
C329 N311 C330 Zn61 171.8(8) . . . 8_556 ?
C334 C335 C336 N312 -1.7(12) . . . . ?
C334 C333 C332 N312 3(2) . . . . ?
C319 N307 C323 C322 -3(2) . . . . ?
C335 C334 C333 C332 -3.8(16) . . . . ?
C311 N305 C312 C313 -1.1(13) . . . . ?
C331 C327 C328 C329 0.1(9) . . . . ?
C302 C303 C304 C305 -1.5(11) . . . . ?
C330 N311 C329 C328 -1.7(9) . . . . ?
C313 C309 C310 C311 -1.6(12) . . . . ?
C336 N312 C332 C333 -1.3(17) . . . . ?
C310 C309 C313 C312 2.3(12) . . . . ?
C312 N305 C311 C310 1.9(14) . . . . ?
C317 C316 C315 C314 -1.2(12) . . . . ?
C301 N301 C305 C304 0.6(13) . . . . ?
C318 N306 C314 C315 0.6(12) . . . . ?
C333 C334 C335 C336 3.2(12) . . . . ?
C332 N312 C336 C335 0.7(13) . . . . ?
C322 C321 C320 C319 0.3(12) . . . . ?
C323 N307 C319 C320 1.7(12) . . . . ?
O2A C12A C11A C10A 177.3(15) . . . . ?
C3A C2A C1A C6A 0.0 . . . . ?
C3A C4A C7A C8A -102.5(11) . . . . ?
C3A C4A C7A C12A 77.9(11) . . . . ?
C2A C3A C4A C5A 0.0 . . . . ?
C2A C3A C4A C7A 178.2(11) . . . . ?
C2A C1A C6A C5A 0.0 . . . . ?
C1A C6A C5A C4A 0.0 . . . . ?
C1A C6A C5A O1A 179.8(14) . . . . ?
C6A C5A C4A C3A 0.0 . . . . ?
C6A C5A C4A C7A -178.3(11) . . . . ?
C5A C4A C7A C8A 75.7(11) . . . . ?
C5A C4A C7A C12A -103.8(10) . . . . ?
C4A C3A C2A C1A 0.0 . . . . ?
C4A C7A C12A O2A 2.2(15) . . . . ?
C4A C7A C12A C11A 179.6(12) . . . . ?
C13A C8A C7A C4A 3.2(17) . . . . ?
C13A C8A C7A C12A -177.2(16) . . . . ?
C14A O2A C12A C7A 177.0(17) . . . . ?
C14A O2A C12A C11A 0(2) . . . . ?
C9A C8A C7A C4A -179.6(12) . . . . ?
C9A C8A C7A C12A 0.0 . . . . ?
C8A C9A C10A C11A 0.0 . . . . ?
C8A C7A C12A O2A -177.4(15) . . . . ?
C8A C7A C12A C11A 0.0 . . . . ?
C7A C12A C11A C10A 0.0 . . . . ?
C12A C11A C10A C9A 0.0 . . . . ?
C10A C9A C8A C13A 177.4(15) . . . . ?
C10A C9A C8A C7A 0.0 . . . . ?
O1A C5A C4A C3A -179.7(16) . . . . ?
O1A C5A C4A C7A 2.0(16) . . . . ?
C5B C6B C1B C2B 0.0 . . . . ?
C5B C4B C7B C8B 66(2) . . . . ?
C5B C4B C7B C12B -113.2(18) . . . . ?
C6B C5B C4B C3B 0.0 . . . . ?
C6B C5B C4B C7B -178.9(14) . . . . ?
C6B C1B C2B C3B 0.0 . . . . ?
C1B C2B C3B C4B 0.0 . . . . ?
C2B C3B C4B C5B 0.0 . . . . ?
C2B C3B C4B C7B 178.8(16) . . . . ?
C3B C4B C7B C8B -112.7(18) . . . . ?
C3B C4B C7B C12B 68(2) . . . . ?
C4B C5B C6B C1B 0.0 . . . . ?
C8B C9B C10B C11B 0.0 . . . . ?
C9B C8B C7B C4B -179(2) . . . . ?
C9B C8B C7B C12B 0.0 . . . . ?
C9B C10B C11B C12B 0.0 . . . . ?
C10B C11B C12B C7B 0.0 . . . . ?
C10B C11B C12B O2B -176(3) . . . . ?
C11B C12B C7B C4B 179(2) . . . . ?
C11B C12B C7B C8B 0.0 . . . . ?
C11B C12B O2B C14B -13(4) . . . . ?
C7B C8B C9B C10B 0.0 . . . . ?
C7B C12B O2B C14B 171(2) . . . . ?
O1B C5B C6B C1B 172.3(11) . . . . ?
O1B C5B C4B C3B -171.3(13) . . . . ?
O1B C5B C4B C7B 9.8(17) . . . . ?
C13B C8B C9B C10B -176(4) . . . . ?
C13B C8B C7B C4B -4(5) . . . . ?
C13B C8B C7B C12B 176(5) . . . . ?
Zn41 N311 C329 C328 174.0(5) 8_556 . . . ?
Zn41 N311 C330 C331 -176.7(8) 8_556 . . . ?
Zn41 N301 C305 C304 -173.3(6) . . . . ?
Zn41 N301 C301 C302 172.7(10) . . . . ?
Zn51 N311 C329 C328 156(2) 8_556 . . . ?
Zn51 N311 C330 C331 -171.1(12) 8_556 . . . ?
Zn51 N301 C305 C304 -149.7(15) . . . . ?
Zn51 N301 C301 C302 141(2) . . . . ?
Zn61 N311 C329 C328 142(3) 8_556 . . . ?
Zn61 N311 C330 C331 -171.8(12) 8_556 . . . ?
Zn61 N301 C305 C304 -141.0(10) . . . . ?
Zn61 N301 C301 C302 127.0(15) . . . . ?
Zn43 N305 C311 C310 -177.5(8) 3_445 . . . ?
Zn43 N305 C312 C313 178.3(8) 3_445 . . . ?
Zn43 N312 C336 C335 -179.1(7) . . . . ?
Zn43 N312 C332 C333 178.5(10) . . . . ?
Zn53 N305 C311 C310 173(3) 3_445 . . . ?
Zn53 N305 C312 C313 -177.7(12) 3_445 . . . ?
Zn53 N312 C336 C335 161.5(11) . . . . ?
Zn53 N312 C332 C333 -147.0(18) . . . . ?
O2B C12B C7B C4B -4(3) . . . . ?
O2B C12B C7B C8B 177(3) . . . . ?
C808 C809 C810 C811 -56(5) . . . . ?
C809 C808 C807 C812 44(6) . . . . ?
C809 C810 C811 C812 49(6) . . . . ?
C810 C811 C812 C807 4(7) . . . . ?
C811 C812 C807 C808 -51(6) . . . . ?
C807 C808 C809 C810 9(7) . . . . ?
C806 C801 C802 C803 54(5) . . . . ?
C801 C806 C805 C804 46(6) . . . . ?
C801 C802 C803 C804 -56(5) . . . . ?
C802 C803 C804 C805 53(5) . . . . ?
C803 C804 C805 C806 -47(6) . . . . ?
C805 C806 C801 C802 -49(6) . . . . ?

loop_
_exptl_oxdiff_crystal_face_indexfrac_h
_exptl_oxdiff_crystal_face_indexfrac_k
_exptl_oxdiff_crystal_face_indexfrac_l
_exptl_oxdiff_crystal_face_x
_exptl_oxdiff_crystal_face_y
_exptl_oxdiff_crystal_face_z
1.0000 -0.0000 -0.0000 0.0212 -0.0387 0.0070
-1.0000 0.0000 0.0000 -0.0212 0.0387 -0.0070
-0.0000 0.0000 -1.0000 -0.0481 -0.0125 0.0052
0.0000 -0.0000 1.0000 0.0481 0.0125 -0.0052
-1.0000 -2.0000 0.0000 -0.0105 0.0814 0.1955
2.0000 1.0000 -0.0000 0.0371 -0.0988 -0.0872
-2.0000 2.0000 1.0000 -0.0051 0.0473 -0.2218
2.0000 -1.0000 -0.0000 0.0478 -0.0562 0.1154
-1.0000 -0.0000 1.0000 0.0269 0.0512 -0.0122
2.0000 0.0000 -1.0000 -0.0057 -0.0899 0.0192
